data_4322809
loop_
_publ_author_name
'T. M. Rajendiran'
'Corine Mathoni\`ere'
'St\'ephane Golhen'
'Lahc\`ene Ouahab'
'Olivier Kahn'

_publ_section_title
;
 Ferromagnetic Interactions in the Mn(N3)4[Ni(en)2(NO2)]2 Trinuclear
 Compound. Crystal Structure and Physical Properties
;
_journal_name_full 'Inorganic Chemistry'
_journal_page_first 2651
_journal_page_last 2654
_journal_paper_doi 10.1021/ic9708531
_journal_volume 37
_journal_year 1998
_chemical_formula_sum 'C8 H32 Mn N22 Ni2 O4'
_chemical_formula_weight 672.92
_chemical_name_systematic
; 
 ? 
;
_space_group_IT_number 5
_symmetry_cell_setting monoclinic
_symmetry_space_group_name_Hall 'C 2y'
_symmetry_space_group_name_H-M 'C 1 2 1'
_atom_sites_solution_hydrogens geom
_atom_sites_solution_primary direct
_atom_sites_solution_secondary difmap
_audit_creation_method SHELXL
_cell_angle_alpha 90.000(10)
_cell_angle_beta 90.14(6)
_cell_angle_gamma 90.00
_cell_formula_units_Z 4
_cell_length_a 12.631(14)
_cell_length_b 15.636(2)
_cell_length_c 13.430(16)
_cell_measurement_reflns_used 25
_cell_measurement_temperature 293(2)
_cell_measurement_theta_max 11.991
_cell_measurement_theta_min 4.996
_cell_volume 2652(4)
_computing_cell_refinement 'Nonius CAD4'
_computing_data_collection 'Nonius CAD4'
_computing_data_reduction MolEN
_computing_structure_refinement 'SHELXL-93 (Sheldrick, 1993)'
_computing_structure_solution 'SHELXS-86 (Sheldrick, 1990)'
_diffrn_ambient_temperature 293(2)
_diffrn_measurement_device 'Enraf-nonius CAD4'
_diffrn_measurement_method \q-2\q
_diffrn_radiation_monochromator graphite
_diffrn_radiation_source 'fine-focus sealed tube'
_diffrn_radiation_type MoK\a
_diffrn_radiation_wavelength 0.71073
_diffrn_reflns_av_R_equivalents 0.0273
_diffrn_reflns_av_sigmaI/netI 0.0352
_diffrn_reflns_limit_h_max 16
_diffrn_reflns_limit_h_min -12
_diffrn_reflns_limit_k_max 20
_diffrn_reflns_limit_k_min -12
_diffrn_reflns_limit_l_max 0
_diffrn_reflns_limit_l_min -17
_diffrn_reflns_number 3497
_diffrn_reflns_theta_max 27.97
_diffrn_reflns_theta_min 1.52
_diffrn_standards_decay_% 0
_diffrn_standards_interval_count 250
_diffrn_standards_interval_time 3600
_diffrn_standards_number 3
_exptl_absorpt_coefficient_mu 1.935
_exptl_absorpt_correction_T_max 0.999934
_exptl_absorpt_correction_T_min 0.942974
_exptl_absorpt_correction_type 'Semi empirical \y scan'
_exptl_crystal_colour brown
_exptl_crystal_density_diffrn 1.685
_exptl_crystal_F_000 1388
_exptl_crystal_size_max 0.25
_exptl_crystal_size_mid 0.25
_exptl_crystal_size_min 0.20
_refine_diff_density_max 0.314
_refine_diff_density_min -0.455
_refine_diff_density_rms 0.073
_refine_ls_abs_structure_details 'Flack H D (1983), Acta Cryst. A39, 876-881'
_refine_ls_abs_structure_Flack 0.00
_refine_ls_extinction_method none
_refine_ls_goodness_of_fit_all 0.869
_refine_ls_goodness_of_fit_obs 0.827
_refine_ls_matrix_type full
_refine_ls_number_parameters 351
_refine_ls_number_reflns 3416
_refine_ls_number_restraints 1
_refine_ls_restrained_S_all 0.872
_refine_ls_restrained_S_obs 0.827
_refine_ls_R_factor_all 0.0628
_refine_ls_R_factor_obs 0.0355
_refine_ls_shift/esd_max 0.014
_refine_ls_shift/esd_mean 0.000
_refine_ls_structure_factor_coef Fsqd
_refine_ls_weighting_details 'w=1/[\s^2^(Fo^2^)+(0.0769P)^2^+5.5120P] where P=(Fo^2^+2Fc^2^)/3'
_refine_ls_weighting_scheme calc
_refine_ls_wR_factor_all 0.1110
_refine_ls_wR_factor_obs 0.0909
_reflns_number_observed 2630
_reflns_number_total 3418
_reflns_observed_criterion >2sigma(I)
_cod_data_source_file ic9708531.cif
_cod_data_source_block nimn
_cod_depositor_comments
;
The following automatic conversions were performed:

'_refine_ls_weighting_scheme' value 'calc
w=1/[\s^2^(Fo^2^)+(0.0769P)^2^+5.5120P] where P=(Fo^2^+2Fc^2^)/3' was
changed to 'calc'. New tag '_refine_ls_weighting_details' was
created. The value of the new tag was set to
'w=1/[\s^2^(Fo^2^)+(0.0769P)^2^+5.5120P] where P=(Fo^2^+2Fc^2^)/3'.

Automatic conversion script
Id: cif_fix_values 3143 2015-03-26 13:38:13Z robertas 
;
_cod_original_cell_volume 2652.4(44)
_cod_database_code 4322809

loop_
_symmetry_equiv_pos_as_xyz
'x, y, z'
'-x, y, -z'
'x+1/2, y+1/2, z'
'-x+1/2, y+1/2, -z'

loop_
_atom_site_aniso_label
_atom_site_aniso_U_11
_atom_site_aniso_U_22
_atom_site_aniso_U_33
_atom_site_aniso_U_23
_atom_site_aniso_U_13
_atom_site_aniso_U_12
Ni1 0.0272(4) 0.0262(4) 0.0318(4) -0.0020(4) -0.0015(3) 0.0042(4)
Mn1 0.0290(8) 0.0261(7) 0.0503(9) 0.000 0.0049(8) 0.000
N1 0.074(6) 0.030(4) 0.085(6) 0.019(4) 0.033(5) 0.010(3)
N2 0.039(4) 0.038(4) 0.045(4) 0.011(3) 0.009(3) 0.005(2)
N3 0.076(6) 0.031(4) 0.093(7) 0.006(4) 0.021(6) 0.005(3)
N4 0.027(3) 0.039(4) 0.049(4) -0.007(3) 0.005(3) 0.000(3)
N5 0.030(4) 0.041(4) 0.046(4) -0.004(3) 0.002(4) 0.009(3)
N6 0.039(5) 0.065(5) 0.083(6) -0.025(5) -0.008(5) -0.004(4)
N7 0.033(3) 0.038(4) 0.042(3) -0.004(3) -0.009(3) 0.004(2)
C1 0.030(4) 0.060(5) 0.080(7) 0.006(5) 0.009(5) 0.002(3)
C2 0.039(5) 0.043(4) 0.060(5) 0.007(4) -0.005(5) -0.006(3)
N8 0.033(3) 0.035(3) 0.039(3) 0.004(3) 0.001(3) 0.004(3)
N9 0.047(5) 0.036(4) 0.054(4) 0.007(3) -0.002(4) 0.010(3)
C3 0.195(17) 0.032(6) 0.086(9) -0.021(6) -0.016(9) 0.017(7)
C4 0.283(25) 0.028(5) 0.074(9) 0.001(5) 0.005(12) 0.017(9)
N10 0.036(4) 0.046(4) 0.042(4) -0.012(3) -0.003(4) 0.005(3)
N11 0.031(4) 0.039(3) 0.042(4) 0.003(3) -0.004(4) -0.008(2)
O1 0.044(3) 0.048(3) 0.049(3) -0.016(3) 0.002(3) -0.002(2)
O2 0.053(5) 0.091(6) 0.054(4) -0.013(3) -0.006(4) 0.004(3)
Ni2 0.0264(4) 0.0266(4) 0.0319(4) 0.0019(4) 0.0006(3) 0.0050(4)
Mn2 0.0301(8) 0.0243(7) 0.0524(9) 0.000 -0.0077(8) 0.000
N16 0.023(3) 0.027(3) 0.049(4) 0.004(2) -0.003(3) 0.005(2)
N17 0.029(3) 0.041(4) 0.035(3) 0.005(3) -0.003(3) 0.010(2)
N18 0.035(4) 0.065(5) 0.081(6) 0.032(4) -0.002(5) -0.006(3)
N12 0.025(3) 0.042(4) 0.051(4) 0.002(3) 0.003(3) 0.004(2)
C5 0.046(5) 0.042(4) 0.068(6) -0.006(4) 0.004(5) -0.006(3)
C6 0.030(5) 0.061(5) 0.061(6) -0.004(4) -0.012(5) 0.003(3)
N13 0.031(3) 0.037(3) 0.043(3) -0.006(3) -0.005(3) 0.007(3)
N14 0.034(4) 0.048(4) 0.050(4) 0.018(3) -0.001(4) 0.010(3)
C7 0.292(26) 0.022(5) 0.079(9) 0.003(5) -0.010(11) 0.021(8)
C8 0.220(19) 0.036(6) 0.057(7) 0.028(5) -0.012(9) 0.015(8)
N15 0.046(5) 0.035(3) 0.052(4) -0.013(3) 0.002(4) 0.005(3)
O3 0.036(3) 0.051(3) 0.055(3) -0.017(3) -0.003(3) 0.004(2)
N19 0.031(4) 0.042(3) 0.039(4) 0.004(3) 0.000(3) 0.005(2)
O4 0.045(4) 0.093(5) 0.049(4) -0.011(3) 0.014(4) -0.013(3)
N20 0.073(7) 0.039(5) 0.097(7) -0.015(4) -0.031(6) 0.008(4)
N21 0.026(3) 0.038(4) 0.049(4) -0.008(3) -0.012(3) 0.003(2)
N22 0.065(6) 0.038(4) 0.077(6) -0.008(3) -0.016(5) 0.002(3)

loop_
_atom_site_label
_atom_site_type_symbol
_atom_site_fract_x
_atom_site_fract_y
_atom_site_fract_z
_atom_site_U_iso_or_equiv
_atom_site_thermal_displace_type
_atom_site_occupancy
_atom_site_calc_flag
_atom_site_refinement_flags
_atom_site_disorder_group
Ni1 Ni 0.23296(6) 0.88755(6) 0.39968(6) 0.0284(2) Uani 1 d . .
Mn1 Mn 0.0000 1.00619(9) 0.5000 0.0351(4) Uani 1 d S .
N1 N 0.0527(7) 1.1013(4) 0.3929(7) 0.063(3) Uani 1 d . .
N2 N 0.0541(5) 1.1760(4) 0.3892(5) 0.041(2) Uani 1 d . .
N3 N 0.0604(7) 1.2486(5) 0.3844(8) 0.067(3) Uani 1 d . .
N4 N 0.0648(5) 0.8993(4) 0.4016(5) 0.038(2) Uani 1 d . .
N5 N 0.0044(5) 0.8450(4) 0.3794(6) 0.039(2) Uani 1 d . .
N6 N -0.0557(6) 0.7924(6) 0.3588(7) 0.063(3) Uani 1 d . .
N7 N 0.3987(5) 0.9001(4) 0.4054(5) 0.038(2) Uani 1 d . .
H7A H 0.4191(5) 0.9128(4) 0.4679(5) 0.056(29) Uiso 1 calc R .
H7B H 0.4292(5) 0.8503(4) 0.3879(5) 0.049(26) Uiso 1 calc R .
C1 C 0.4332(7) 0.9681(6) 0.3375(9) 0.057(3) Uani 1 d . .
H1A H 0.4399(7) 0.9455(6) 0.2705(9) 0.068 Uiso 1 calc R .
H1B H 0.5018(7) 0.9896(6) 0.3583(9) 0.068 Uiso 1 calc R .
C2 C 0.3533(7) 1.0392(5) 0.3388(7) 0.047(2) Uani 1 d . .
H2A H 0.3540(7) 1.0674(5) 0.4032(7) 0.057 Uiso 1 calc R .
H2B H 0.3705(7) 1.0813(5) 0.2882(7) 0.057 Uiso 1 calc R .
N8 N 0.2475(5) 1.0023(4) 0.3191(5) 0.0356(14) Uani 1 d . .
H8A H 0.2398(5) 0.9920(4) 0.2536(5) 0.044(23) Uiso 1 calc R .
H8B H 0.1969(5) 1.0394(4) 0.3380(5) 0.021(16) Uiso 1 calc R .
N9 N 0.2328(6) 0.7721(4) 0.4777(6) 0.045(2) Uani 1 d . .
H9A H 0.2909(6) 0.7685(4) 0.5165(6) 0.099(50) Uiso 1 calc R .
H9B H 0.1753(6) 0.7691(4) 0.5171(6) 0.047(24) Uiso 1 calc R .
C3 C 0.2423(16) 0.7187(7) 0.3096(11) 0.104(5) Uani 1 d . .
H3A H 0.1891(16) 0.6854(7) 0.2749(11) 0.125 Uiso 1 calc R .
H3B H 0.3109(16) 0.6971(7) 0.2893(11) 0.125 Uiso 1 calc R .
C4 C 0.2316(17) 0.7037(7) 0.4083(10) 0.128(8) Uani 1 d . .
H4A H 0.2877(17) 0.6646(7) 0.4274(10) 0.154 Uiso 1 calc R .
H4B H 0.1653(17) 0.6734(7) 0.4172(10) 0.154 Uiso 1 calc R .
N10 N 0.2338(6) 0.8070(5) 0.2756(5) 0.041(2) Uani 1 d . .
H10A H 0.1738(6) 0.8140(5) 0.2403(5) 0.077(37) Uiso 1 calc R .
H10B H 0.2889(6) 0.8199(5) 0.2360(5) 0.069(31) Uiso 1 calc R .
N11 N 0.2294(5) 0.9567(4) 0.5435(5) 0.037(2) Uani 1 d . .
O1 O 0.1527(5) 0.9953(4) 0.5790(4) 0.0470(14) Uani 1 d . .
O2 O 0.3084(6) 0.9541(5) 0.5972(6) 0.066(2) Uani 1 d . .
Ni2 Ni 0.23341(6) 0.38731(6) 0.10019(6) 0.0283(2) Uani 1 d . .
Mn2 Mn 0.5000 1.00592(9) 0.0000 0.0356(4) Uani 1 d S .
N16 N 0.0651(4) 0.4002(4) 0.0974(5) 0.033(2) Uani 1 d . .
N17 N 0.0046(5) 0.3457(4) 0.1202(5) 0.0348(15) Uani 1 d . .
N18 N -0.0563(6) 0.2917(5) 0.1409(7) 0.060(2) Uani 1 d . .
N12 N 0.3997(5) 0.3998(4) 0.0946(5) 0.039(2) Uani 1 d . .
H12A H 0.4304(5) 0.3503(4) 0.1131(5) 0.039(23) Uiso 1 calc R .
H12B H 0.4200(5) 0.4117(4) 0.0319(5) 0.125(54) Uiso 1 calc R .
C5 C 0.3528(7) 0.5400(6) 0.1614(8) 0.052(2) Uani 1 d . .
H5A H 0.3698(7) 0.5818(6) 0.2123(8) 0.062 Uiso 1 calc R .
H5B H 0.3533(7) 0.5686(6) 0.0973(8) 0.062 Uiso 1 calc R .
C6 C 0.4336(7) 0.4695(6) 0.1622(8) 0.051(2) Uani 1 d . .
H6A H 0.5016(7) 0.4916(6) 0.1409(8) 0.061 Uiso 1 calc R .
H6B H 0.4415(7) 0.4474(6) 0.2293(8) 0.061 Uiso 1 calc R .
N13 N 0.2477(5) 0.5034(4) 0.1802(5) 0.0371(14) Uani 1 d . .
H13A H 0.1972(5) 0.5403(4) 0.1605(5) 0.065(31) Uiso 1 calc R .
H13B H 0.2396(5) 0.4936(4) 0.2458(5) 0.038(21) Uiso 1 calc R .
N14 N 0.2332(6) 0.3077(5) 0.2242(6) 0.044(2) Uani 1 d . .
H14A H 0.2920(6) 0.3167(5) 0.2607(6) 0.092(45) Uiso 1 calc R .
H14B H 0.1765(6) 0.3192(5) 0.2624(6) 0.052(25) Uiso 1 calc R .
C7 C 0.2346(17) 0.2034(7) 0.0953(10) 0.131(8) Uani 1 d . .
H7C H 0.1760(17) 0.1657(7) 0.0796(10) 0.157 Uiso 1 calc R .
H7D H 0.2990(17) 0.1710(7) 0.0842(10) 0.157 Uiso 1 calc R .
C8 C 0.2297(15) 0.2195(7) 0.1910(9) 0.104(6) Uani 1 d . .
H8C H 0.2878(15) 0.1895(7) 0.2229(9) 0.125 Uiso 1 calc R .
H8D H 0.1647(15) 0.1945(7) 0.2159(9) 0.125 Uiso 1 calc R .
N15 N 0.2330(6) 0.2720(4) 0.0226(6) 0.045(2) Uani 1 d . .
H15A H 0.1746(6) 0.2682(4) -0.0157(6) 0.047(27) Uiso 1 calc R .
H15B H 0.2903(6) 0.2687(4) -0.0170(6) 0.075(35) Uiso 1 calc R .
O3 O 0.3471(4) 0.9935(4) 0.0794(4) 0.0472(15) Uani 1 d . .
N19 N 0.2702(5) 0.9566(4) 0.0442(5) 0.037(2) Uani 1 d . .
O4 O 0.1905(5) 0.9525(5) 0.0976(5) 0.062(2) Uani 1 d . .
N20 N 0.5495(8) 1.1012(5) 0.1082(8) 0.069(3) Uani 1 d . .
N21 N 0.5541(5) 1.1757(4) 0.1113(5) 0.037(2) Uani 1 d . .
N22 N 0.5599(7) 1.2484(5) 0.1167(8) 0.060(2) Uani 1 d . .

loop_
_atom_type_symbol
_atom_type_description
_atom_type_scat_dispersion_real
_atom_type_scat_dispersion_imag
_atom_type_scat_source
C C 0.0033 0.0016 'International Tables Vol C Tables 4.2.6.8 and 6.1.1.4'
H H 0.0000 0.0000 'International Tables Vol C Tables 4.2.6.8 and 6.1.1.4'
Ni Ni 0.3393 1.1124 'International Tables Vol C Tables 4.2.6.8 and 6.1.1.4'
Mn Mn 0.3368 0.7283 'International Tables Vol C Tables 4.2.6.8 and 6.1.1.4'
N N 0.0061 0.0033 'International Tables Vol C Tables 4.2.6.8 and 6.1.1.4'
O O 0.0106 0.0060 'International Tables Vol C Tables 4.2.6.8 and 6.1.1.4'

loop_
_geom_angle_atom_site_label_1
_geom_angle_atom_site_label_2
_geom_angle_atom_site_label_3
_geom_angle
_geom_angle_site_symmetry_1
_geom_angle_site_symmetry_3
_geom_angle_publ_flag
N9 Ni1 N10 83.1(3) . . ?
N9 Ni1 N7 93.7(3) . . ?
N10 Ni1 N7 94.5(3) . . ?
N9 Ni1 N8 175.0(3) . . ?
N10 Ni1 N8 95.9(3) . . ?
N7 Ni1 N8 81.4(3) . . ?
N9 Ni1 N4 93.8(3) . . ?
N10 Ni1 N4 93.9(3) . . ?
N7 Ni1 N4 169.3(3) . . ?
N8 Ni1 N4 91.2(3) . . ?
N9 Ni1 N11 89.1(3) . . ?
N10 Ni1 N11 172.1(3) . . ?
N7 Ni1 N11 86.8(3) . . ?
N8 Ni1 N11 92.0(2) . . ?
N4 Ni1 N11 85.7(3) . . ?
N1 Mn1 N1 93.7(4) 2_556 . ?
N1 Mn1 O1 95.9(3) 2_556 2_556 ?
N1 Mn1 O1 90.2(3) . 2_556 ?
N1 Mn1 O1 90.2(3) 2_556 . ?
N1 Mn1 O1 95.9(3) . . ?
O1 Mn1 O1 171.2(3) 2_556 . ?
N1 Mn1 N4 173.7(4) 2_556 . ?
N1 Mn1 N4 90.4(2) . . ?
O1 Mn1 N4 88.8(3) 2_556 . ?
O1 Mn1 N4 84.7(2) . . ?
N1 Mn1 N4 90.4(2) 2_556 2_556 ?
N1 Mn1 N4 173.7(4) . 2_556 ?
O1 Mn1 N4 84.7(2) 2_556 2_556 ?
O1 Mn1 N4 88.8(3) . 2_556 ?
N4 Mn1 N4 85.9(3) . 2_556 ?
N2 N1 Mn1 135.7(6) . . ?
N3 N2 N1 176.8(8) . . ?
N5 N4 Ni1 125.3(5) . . ?
N5 N4 Mn1 116.2(4) . . ?
Ni1 N4 Mn1 115.4(3) . . ?
N6 N5 N4 178.9(7) . . ?
C1 N7 Ni1 110.0(5) . . ?
N7 C1 C2 109.2(6) . . ?
N8 C2 C1 108.4(7) . . ?
C2 N8 Ni1 108.7(5) . . ?
C4 N9 Ni1 108.7(7) . . ?
C4 C3 N10 117.6(9) . . ?
C3 C4 N9 120.9(10) . . ?
C3 N10 Ni1 108.7(7) . . ?
O2 N11 O1 115.1(7) . . ?
O2 N11 Ni1 118.5(5) . . ?
O1 N11 Ni1 126.3(6) . . ?
N11 O1 Mn1 122.4(5) . . ?
N14 Ni2 N15 83.3(3) . . ?
N14 Ni2 N12 95.0(3) . . ?
N15 Ni2 N12 93.6(3) . . ?
N14 Ni2 N16 93.9(3) . . ?
N15 Ni2 N16 94.1(3) . . ?
N12 Ni2 N16 168.9(3) . . ?
N14 Ni2 N13 96.1(3) . . ?
N15 Ni2 N13 175.2(3) . . ?
N12 Ni2 N13 81.7(3) . . ?
N16 Ni2 N13 90.7(2) . . ?
N14 Ni2 N19 172.3(3) . 4_545 ?
N15 Ni2 N19 89.1(3) . 4_545 ?
N12 Ni2 N19 86.7(3) . 4_545 ?
N16 Ni2 N19 85.4(2) . 4_545 ?
N13 Ni2 N19 91.5(3) . 4_545 ?
N20 Mn2 N20 93.4(5) . 2_655 ?
N20 Mn2 O3 89.3(3) . . ?
N20 Mn2 O3 97.6(3) 2_655 . ?
N20 Mn2 O3 97.6(3) . 2_655 ?
N20 Mn2 O3 89.3(3) 2_655 2_655 ?
O3 Mn2 O3 169.9(3) . 2_655 ?
N20 Mn2 N16 172.7(3) . 4 ?
N20 Mn2 N16 90.6(3) 2_655 4 ?
O3 Mn2 N16 84.2(2) . 4 ?
O3 Mn2 N16 88.5(2) 2_655 4 ?
N20 Mn2 N16 90.6(3) . 3 ?
N20 Mn2 N16 172.7(3) 2_655 3 ?
O3 Mn2 N16 88.5(2) . 3 ?
O3 Mn2 N16 84.2(2) 2_655 3 ?
N16 Mn2 N16 86.0(4) 4 3 ?
N17 N16 Ni2 124.8(5) . . ?
N17 N16 Mn2 116.2(5) . 3_445 ?
Ni2 N16 Mn2 116.1(2) . 3_445 ?
N18 N17 N16 178.7(10) . . ?
C6 N12 Ni2 109.4(4) . . ?
N13 C5 C6 109.1(7) . . ?
N12 C6 C5 109.9(9) . . ?
C5 N13 Ni2 108.8(4) . . ?
C8 N14 Ni2 108.9(6) . . ?
C8 C7 N15 121.2(9) . . ?
C7 C8 N14 118.8(9) . . ?
C7 N15 Ni2 107.6(6) . . ?
N19 O3 Mn2 123.2(4) . . ?
O3 N19 O4 116.5(7) . . ?
O3 N19 Ni2 125.6(4) . 4 ?
O4 N19 Ni2 117.7(6) . 4 ?
N21 N20 Mn2 136.2(9) . . ?
N22 N21 N20 178.1(10) . . ?

loop_
_geom_bond_atom_site_label_1
_geom_bond_atom_site_label_2
_geom_bond_distance
_geom_bond_site_symmetry_2
_geom_bond_publ_flag
Ni1 N9 2.088(7) . ?
Ni1 N10 2.089(7) . ?
Ni1 N7 2.104(7) . ?
Ni1 N8 2.104(6) . ?
Ni1 N4 2.132(7) . ?
Ni1 N11 2.214(7) . ?
Mn1 N1 2.174(7) 2_556 ?
Mn1 N1 2.174(7) . ?
Mn1 O1 2.206(7) 2_556 ?
Mn1 O1 2.206(7) . ?
Mn1 N4 2.283(6) . ?
Mn1 N4 2.283(6) 2_556 ?
N1 N2 1.170(9) . ?
N2 N3 1.138(9) . ?
N4 N5 1.180(10) . ?
N5 N6 1.152(11) . ?
N7 C1 1.467(11) . ?
C1 C2 1.503(12) . ?
C2 N8 1.479(11) . ?
N9 C4 1.419(15) . ?
C3 C4 1.35(2) . ?
C3 N10 1.458(14) . ?
N11 O2 1.231(11) . ?
N11 O1 1.238(8) . ?
Ni2 N14 2.079(7) . ?
Ni2 N15 2.082(7) . ?
Ni2 N12 2.111(6) . ?
Ni2 N16 2.136(6) . ?
Ni2 N13 2.117(7) . ?
Ni2 N19 2.221(7) 4_545 ?
Mn2 N20 2.171(9) . ?
Mn2 N20 2.171(9) 2_655 ?
Mn2 O3 2.216(5) . ?
Mn2 O3 2.216(5) 2_655 ?
Mn2 N16 2.262(7) 4 ?
Mn2 N16 2.262(7) 3 ?
N16 N17 1.184(8) . ?
N16 Mn2 2.262(7) 3_445 ?
N17 N18 1.176(10) . ?
N12 C6 1.481(12) . ?
C5 N13 1.468(10) . ?
C5 C6 1.502(12) . ?
N14 C8 1.450(14) . ?
C7 C8 1.31(2) . ?
C7 N15 1.451(14) . ?
O3 N19 1.224(9) . ?
N19 O4 1.239(7) . ?
N19 Ni2 2.221(7) 4 ?
N20 N21 1.168(10) . ?
N21 N22 1.141(9) . ?
